data_7109627
loop_
_publ_author_name
'Miguel A. Esteruelas'
'Ana M. Lopez'
'Malka Mora'
'Enrique Onate'

_publ_section_title
;
 B-H activation and H-H formation: two consecutive heterolytic processes
 on an osmium-hydrogensulfide bond
;
_journal_name_full Chem.Commun.
_journal_page_first 7543
_journal_paper_doi 10.1039/c3cc44102d
_journal_volume 49
_journal_year 2013
_chemical_formula_sum 'C25 H57 B O3 Os P2 S'
_chemical_formula_weight 700.72
_chemical_name_systematic
; 
 ? 
;
_space_group_IT_number 2
_symmetry_cell_setting triclinic
_symmetry_space_group_name_Hall '-P 1'
_symmetry_space_group_name_H-M 'P -1'
_atom_sites_solution_hydrogens geom
_atom_sites_solution_primary direct
_atom_sites_solution_secondary difmap
_audit_creation_method SHELXL-97
_cell_angle_alpha 96.9060(10)
_cell_angle_beta 96.1840(10)
_cell_angle_gamma 106.0440(10)
_cell_formula_units_Z 2
_cell_length_a 9.0107(5)
_cell_length_b 11.3802(6)
_cell_length_c 16.2396(8)
_cell_measurement_reflns_used 9606
_cell_measurement_temperature 100(2)
_cell_measurement_theta_max 23
_cell_measurement_theta_min 2
_cell_volume 1571.36(14)
_computing_cell_refinement 'SAINT+ v. 7.56a (Bruker AXS, 2008)'
_computing_data_collection 'apex2 v. 7.0 (Bruker AXS, 2009)'
_computing_data_reduction 'SAINT+ v. 7.56a (Bruker AXS, 2008)'
_computing_molecular_graphics 'XP, SHELXTL v. 6.14 (Bruker, 2000)'
_computing_publication_material 'XCIF, SHELXTL v. 6.14 (Bruker, 2000)'
_computing_structure_refinement 'SHELXL-97 (Sheldrick, 1997)'
_computing_structure_solution 'SHELXS-97 (Sheldrick, 1990)'
_diffrn_ambient_temperature 100(2)
_diffrn_detector_area_resol_mean 8.33
_diffrn_measured_fraction_theta_full 0.982
_diffrn_measured_fraction_theta_max 0.918
_diffrn_measurement_device_type 'Bruker APEX DUO system'
_diffrn_measurement_method '\w rotations with narrow frames'
_diffrn_radiation_monochromator graphite
_diffrn_radiation_source 'normal-focus sealed tube'
_diffrn_radiation_type MoK\a
_diffrn_radiation_wavelength 0.71073
_diffrn_reflns_av_R_equivalents 0.0271
_diffrn_reflns_av_sigmaI/netI 0.0341
_diffrn_reflns_limit_h_max 11
_diffrn_reflns_limit_h_min -11
_diffrn_reflns_limit_k_max 14
_diffrn_reflns_limit_k_min -15
_diffrn_reflns_limit_l_max 21
_diffrn_reflns_limit_l_min -21
_diffrn_reflns_number 19347
_diffrn_reflns_theta_full 27.50
_diffrn_reflns_theta_max 28.50
_diffrn_reflns_theta_min 1.89
_diffrn_standards_decay_% 0
_exptl_absorpt_coefficient_mu 4.248
_exptl_absorpt_correction_T_max 0.862
_exptl_absorpt_correction_T_min 0.673
_exptl_absorpt_correction_type multi-scan
_exptl_absorpt_process_details
;
Absorption correction performed with SADABS program. This is based on the
method of Blessing: Blessing, R. H., Acta Crystallogr., Sect. A 1995, 51, 33.

SADABS: Area-Detector Absorption Correction. Bruker-AXS 
within SAINT+ package, v. 6.1 (2000).
;
_exptl_crystal_colour red
_exptl_crystal_density_diffrn 1.481
_exptl_crystal_density_method 'not measured'
_exptl_crystal_description 'irregular block'
_exptl_crystal_F_000 716
_exptl_crystal_size_max 0.16
_exptl_crystal_size_mid 0.12
_exptl_crystal_size_min 0.08
_refine_diff_density_max 1.407
_refine_diff_density_min -0.498
_refine_diff_density_rms 0.107
_refine_ls_extinction_method none
_refine_ls_goodness_of_fit_ref 1.056
_refine_ls_hydrogen_treatment mixed
_refine_ls_matrix_type full
_refine_ls_number_parameters 326
_refine_ls_number_reflns 7308
_refine_ls_number_restraints 3
_refine_ls_restrained_S_all 1.056
_refine_ls_R_factor_all 0.0272
_refine_ls_R_factor_gt 0.0239
_refine_ls_shift/su_max 0.001
_refine_ls_shift/su_mean 0.000
_refine_ls_structure_factor_coef Fsqd
_refine_ls_weighting_details 'calc w=1/[\s^2^(Fo^2^)+(0.0228P)^2^+0.9360P] where P=(Fo^2^+2Fc^2^)/3'
_refine_ls_weighting_scheme calc
_refine_ls_wR_factor_gt 0.0519
_refine_ls_wR_factor_ref 0.0540
_reflns_number_gt 6790
_reflns_number_total 7308
_reflns_threshold_expression >2sigma(I)
_cod_data_source_file c3cc44102d.txt
_cod_data_source_block enrique105
_cod_original_sg_symbol_H-M P-1
_cod_database_code 7109627

loop_
_symmetry_equiv_pos_as_xyz
'x, y, z'
'-x, -y, -z'

loop_
_atom_site_label
_atom_site_type_symbol
_atom_site_fract_x
_atom_site_fract_y
_atom_site_fract_z
_atom_site_U_iso_or_equiv
_atom_site_adp_type
_atom_site_occupancy
_atom_site_symmetry_multiplicity
_atom_site_calc_flag
_atom_site_refinement_flags
Os Os 0.342638(12) 0.214181(10) 0.209426(7) 0.01516(4) Uani 1 1 d D
H3 H 0.410(5) 0.341(3) 0.273(3) 0.074(16) Uiso 1 1 d D
H2 H 0.440(5) 0.282(5) 0.2982(17) 0.09(2) Uiso 1 1 d D
H1 H 0.248(4) 0.107(3) 0.1371(18) 0.058(13) Uiso 1 1 d D
P1 P 0.46033(8) 0.06430(7) 0.25497(4) 0.01506(14) Uani 1 1 d .
P2 P 0.20750(8) 0.33986(7) 0.14456(5) 0.01621(14) Uani 1 1 d .
S1 S 0.12212(8) 0.14218(7) 0.28809(4) 0.01737(14) Uani 1 1 d .
O1 O 0.2862(2) 0.31080(18) 0.43534(12) 0.0191(4) Uani 1 1 d .
O2 O 0.0500(2) 0.17725(19) 0.44766(12) 0.0207(4) Uani 1 1 d .
O3 O 0.5890(3) 0.2801(2) 0.09801(15) 0.0316(5) Uani 1 1 d .
B1 B 0.1578(4) 0.2155(3) 0.3948(2) 0.0172(6) Uani 1 1 d .
C1 C 0.2510(3) 0.3493(3) 0.51829(18) 0.0208(6) Uani 1 1 d .
C2 C 0.1872(4) 0.4594(3) 0.5118(2) 0.0274(7) Uani 1 1 d .
H2A H 0.2629 0.5242 0.4907 0.041 Uiso 1 1 calc R
H2B H 0.1693 0.4918 0.5674 0.041 Uiso 1 1 calc R
H2C H 0.0885 0.4327 0.4732 0.041 Uiso 1 1 calc R
C3 C 0.4000(4) 0.3883(3) 0.5808(2) 0.0274(7) Uani 1 1 d .
H3A H 0.4531 0.3239 0.5754 0.041 Uiso 1 1 calc R
H3B H 0.3746 0.4002 0.6378 0.041 Uiso 1 1 calc R
H3C H 0.4687 0.4661 0.5696 0.041 Uiso 1 1 calc R
C4 C 0.1250(3) 0.2311(3) 0.53289(18) 0.0220(6) Uani 1 1 d .
C5 C 0.1946(4) 0.1372(3) 0.5678(2) 0.0280(7) Uani 1 1 d .
H5A H 0.1120 0.0597 0.5659 0.042 Uiso 1 1 calc R
H5B H 0.2438 0.1695 0.6260 0.042 Uiso 1 1 calc R
H5C H 0.2732 0.1219 0.5341 0.042 Uiso 1 1 calc R
C6 C 0.0029(4) 0.2560(4) 0.5840(2) 0.0334(8) Uani 1 1 d .
H6A H -0.0540 0.3050 0.5552 0.050 Uiso 1 1 calc R
H6B H 0.0540 0.3020 0.6395 0.050 Uiso 1 1 calc R
H6C H -0.0703 0.1773 0.5904 0.050 Uiso 1 1 calc R
C7 C 0.4946(3) 0.2560(3) 0.14226(19) 0.0214(6) Uani 1 1 d .
C8 C 0.5623(3) 0.0038(3) 0.17339(18) 0.0206(6) Uani 1 1 d .
H8 H 0.6274 0.0790 0.1542 0.025 Uiso 1 1 calc R
C9 C 0.4520(4) -0.0710(4) 0.0949(2) 0.0351(8) Uani 1 1 d .
H9A H 0.5113 -0.0755 0.0481 0.053 Uiso 1 1 calc R
H9B H 0.3716 -0.0307 0.0808 0.053 Uiso 1 1 calc R
H9C H 0.4022 -0.1548 0.1055 0.053 Uiso 1 1 calc R
C10 C 0.6775(4) -0.0656(3) 0.2016(2) 0.0265(7) Uani 1 1 d .
H10A H 0.6207 -0.1421 0.2201 0.040 Uiso 1 1 calc R
H10B H 0.7549 -0.0132 0.2481 0.040 Uiso 1 1 calc R
H10C H 0.7306 -0.0857 0.1546 0.040 Uiso 1 1 calc R
C11 C 0.6201(3) 0.1257(3) 0.34419(18) 0.0202(6) Uani 1 1 d .
H11 H 0.6687 0.0583 0.3530 0.024 Uiso 1 1 calc R
C12 C 0.7468(3) 0.2345(3) 0.3243(2) 0.0262(7) Uani 1 1 d .
H12A H 0.7031 0.3028 0.3161 0.039 Uiso 1 1 calc R
H12B H 0.7852 0.2084 0.2730 0.039 Uiso 1 1 calc R
H12C H 0.8332 0.2619 0.3709 0.039 Uiso 1 1 calc R
C13 C 0.5627(4) 0.1628(3) 0.42607(19) 0.0257(7) Uani 1 1 d .
H13A H 0.6517 0.1946 0.4712 0.039 Uiso 1 1 calc R
H13B H 0.4882 0.0903 0.4405 0.039 Uiso 1 1 calc R
H13C H 0.5114 0.2272 0.4189 0.039 Uiso 1 1 calc R
C14 C 0.3235(3) -0.0667(3) 0.29124(18) 0.0183(6) Uani 1 1 d .
H14 H 0.2759 -0.0275 0.3357 0.022 Uiso 1 1 calc R
C15 C 0.1863(4) -0.1397(3) 0.2237(2) 0.0273(7) Uani 1 1 d .
H15A H 0.2215 -0.1940 0.1837 0.041 Uiso 1 1 calc R
H15B H 0.1463 -0.0820 0.1941 0.041 Uiso 1 1 calc R
H15C H 0.1032 -0.1898 0.2501 0.041 Uiso 1 1 calc R
C16 C 0.3976(4) -0.1538(3) 0.3337(2) 0.0267(7) Uani 1 1 d .
H16A H 0.3186 -0.2112 0.3583 0.040 Uiso 1 1 calc R
H16B H 0.4826 -0.1052 0.3780 0.040 Uiso 1 1 calc R
H16C H 0.4393 -0.2007 0.2922 0.040 Uiso 1 1 calc R
C17 C 0.0661(4) 0.2551(3) 0.05042(19) 0.0249(7) Uani 1 1 d .
H17 H 0.0143 0.3145 0.0284 0.030 Uiso 1 1 calc R
C18 C 0.1461(4) 0.2073(3) -0.0196(2) 0.0341(8) Uani 1 1 d .
H18A H 0.2068 0.1552 0.0019 0.051 Uiso 1 1 calc R
H18B H 0.2159 0.2777 -0.0389 0.051 Uiso 1 1 calc R
H18C H 0.0668 0.1586 -0.0665 0.051 Uiso 1 1 calc R
C19 C -0.0613(4) 0.1490(3) 0.0730(2) 0.0324(8) Uani 1 1 d .
H19A H -0.1354 0.1065 0.0225 0.049 Uiso 1 1 calc R
H19B H -0.1165 0.1822 0.1146 0.049 Uiso 1 1 calc R
H19C H -0.0136 0.0902 0.0965 0.049 Uiso 1 1 calc R
C20 C 0.3411(4) 0.4649(3) 0.1009(2) 0.0242(7) Uani 1 1 d .
H20 H 0.3876 0.4210 0.0583 0.029 Uiso 1 1 calc R
C21 C 0.2639(5) 0.5453(3) 0.0528(2) 0.0405(9) Uani 1 1 d .
H21A H 0.2280 0.5997 0.0924 0.061 Uiso 1 1 calc R
H21B H 0.1746 0.4922 0.0128 0.061 Uiso 1 1 calc R
H21C H 0.3397 0.5957 0.0225 0.061 Uiso 1 1 calc R
C22 C 0.4808(4) 0.5472(3) 0.1642(2) 0.0336(8) Uani 1 1 d .
H22A H 0.5566 0.5984 0.1343 0.050 Uiso 1 1 calc R
H22B H 0.5302 0.4949 0.1943 0.050 Uiso 1 1 calc R
H22C H 0.4447 0.6007 0.2042 0.050 Uiso 1 1 calc R
C23 C 0.0850(3) 0.4052(3) 0.21076(19) 0.0214(6) Uani 1 1 d .
H23 H 0.0226 0.3338 0.2348 0.026 Uiso 1 1 calc R
C24 C -0.0356(4) 0.4588(3) 0.1679(2) 0.0326(8) Uani 1 1 d .
H24A H -0.1043 0.4756 0.2077 0.049 Uiso 1 1 calc R
H24B H -0.0978 0.3991 0.1195 0.049 Uiso 1 1 calc R
H24C H 0.0182 0.5359 0.1491 0.049 Uiso 1 1 calc R
C25 C 0.1816(4) 0.4975(3) 0.2864(2) 0.0315(8) Uani 1 1 d .
H25A H 0.2367 0.5745 0.2678 0.047 Uiso 1 1 calc R
H25B H 0.2577 0.4625 0.3142 0.047 Uiso 1 1 calc R
H25C H 0.1125 0.5149 0.3258 0.047 Uiso 1 1 calc R

loop_
_atom_site_aniso_label
_atom_site_aniso_U_11
_atom_site_aniso_U_22
_atom_site_aniso_U_33
_atom_site_aniso_U_23
_atom_site_aniso_U_13
_atom_site_aniso_U_12
Os 0.01460(6) 0.01682(6) 0.01537(6) 0.00513(4) 0.00345(4) 0.00520(4)
P1 0.0151(3) 0.0163(3) 0.0145(3) 0.0028(3) 0.0029(3) 0.0052(3)
P2 0.0177(3) 0.0157(4) 0.0151(3) 0.0036(3) 0.0012(3) 0.0047(3)
S1 0.0158(3) 0.0186(3) 0.0177(3) 0.0030(3) 0.0035(3) 0.0045(3)
O1 0.0177(10) 0.0226(11) 0.0174(10) 0.0038(8) 0.0045(8) 0.0057(8)
O2 0.0177(10) 0.0272(11) 0.0173(10) 0.0053(9) 0.0047(8) 0.0051(9)
O3 0.0311(12) 0.0384(14) 0.0338(13) 0.0184(11) 0.0174(10) 0.0141(11)
B1 0.0158(14) 0.0196(16) 0.0181(16) 0.0052(13) 0.0016(12) 0.0080(13)
C1 0.0201(14) 0.0251(16) 0.0177(14) 0.0010(12) 0.0039(11) 0.0080(12)
C2 0.0340(18) 0.0256(17) 0.0243(16) -0.0008(13) 0.0046(14) 0.0135(14)
C3 0.0224(15) 0.0344(18) 0.0219(16) 0.0018(14) -0.0005(13) 0.0051(14)
C4 0.0197(14) 0.0299(17) 0.0153(14) 0.0039(12) 0.0032(11) 0.0054(13)
C5 0.0266(16) 0.0329(18) 0.0256(17) 0.0129(14) 0.0033(13) 0.0068(14)
C6 0.0266(17) 0.050(2) 0.0232(17) 0.0022(16) 0.0092(14) 0.0100(16)
C7 0.0244(15) 0.0215(15) 0.0212(15) 0.0065(12) 0.0015(12) 0.0105(12)
C8 0.0232(15) 0.0207(15) 0.0206(15) 0.0034(12) 0.0086(12) 0.0084(12)
C9 0.0372(19) 0.047(2) 0.0227(17) -0.0045(15) 0.0047(14) 0.0194(17)
C10 0.0317(17) 0.0279(17) 0.0256(17) 0.0033(13) 0.0098(13) 0.0164(14)
C11 0.0190(14) 0.0241(15) 0.0191(14) 0.0016(12) -0.0006(11) 0.0111(12)
C12 0.0178(14) 0.0277(17) 0.0296(17) -0.0014(14) -0.0006(12) 0.0051(13)
C13 0.0231(15) 0.0340(18) 0.0188(15) -0.0004(13) -0.0015(12) 0.0100(14)
C14 0.0204(14) 0.0159(14) 0.0202(15) 0.0043(11) 0.0071(11) 0.0056(11)
C15 0.0289(16) 0.0218(16) 0.0271(17) 0.0034(13) 0.0052(13) 0.0004(13)
C16 0.0302(16) 0.0230(16) 0.0329(18) 0.0137(14) 0.0121(14) 0.0110(14)
C17 0.0259(16) 0.0254(16) 0.0194(15) -0.0014(13) -0.0068(12) 0.0069(13)
C18 0.041(2) 0.038(2) 0.0197(16) -0.0020(14) -0.0030(14) 0.0109(16)
C19 0.0228(16) 0.0277(18) 0.038(2) -0.0009(15) -0.0064(14) -0.0006(14)
C20 0.0292(16) 0.0201(15) 0.0257(16) 0.0105(13) 0.0088(13) 0.0063(13)
C21 0.047(2) 0.034(2) 0.048(2) 0.0255(18) 0.0127(18) 0.0147(18)
C22 0.0348(18) 0.0223(17) 0.038(2) 0.0056(15) 0.0107(15) -0.0030(14)
C23 0.0233(15) 0.0213(15) 0.0233(16) 0.0065(12) 0.0068(12) 0.0102(12)
C24 0.0336(18) 0.037(2) 0.0359(19) 0.0090(16) 0.0070(15) 0.0224(16)
C25 0.0403(19) 0.0322(19) 0.0243(17) -0.0026(14) 0.0035(14) 0.0179(16)

loop_
_atom_type_symbol
_atom_type_description
_atom_type_scat_dispersion_real
_atom_type_scat_dispersion_imag
_atom_type_scat_source
C C 0.0033 0.0016 'International Tables Vol C Tables 4.2.6.8 and 6.1.1.4'
H H 0.0000 0.0000 'International Tables Vol C Tables 4.2.6.8 and 6.1.1.4'
B B 0.0013 0.0007 'International Tables Vol C Tables 4.2.6.8 and 6.1.1.4'
O O 0.0106 0.0060 'International Tables Vol C Tables 4.2.6.8 and 6.1.1.4'
P P 0.1023 0.0942 'International Tables Vol C Tables 4.2.6.8 and 6.1.1.4'
Os Os -1.2165 7.6030 'International Tables Vol C Tables 4.2.6.8 and 6.1.1.4'
S S 0.1246 0.1234 'International Tables Vol C Tables 4.2.6.8 and 6.1.1.4'

loop_
_geom_angle_atom_site_label_1
_geom_angle_atom_site_label_2
_geom_angle_atom_site_label_3
_geom_angle
C7 Os P2 89.46(9)
C7 Os P1 88.84(9)
P2 Os P1 170.90(2)
C7 Os S1 174.29(10)
P2 Os S1 89.71(2)
P1 Os S1 91.10(2)
C7 Os H3 93.6(18)
P2 Os H3 79.6(19)
P1 Os H3 109.5(19)
S1 Os H3 91.8(17)
C7 Os H2 100(2)
P2 Os H2 112(2)
P1 Os H2 77(2)
S1 Os H2 86(2)
H3 Os H2 33(2)
C7 Os H1 88.2(15)
P2 Os H1 86.3(15)
P1 Os H1 84.7(15)
S1 Os H1 86.1(15)
H3 Os H1 166(2)
H2 Os H1 160(3)
C11 P1 C14 103.86(13)
C11 P1 C8 101.56(13)
C14 P1 C8 109.74(13)
C11 P1 Os 114.55(10)
C14 P1 Os 114.09(9)
C8 P1 Os 112.05(10)
C17 P2 C23 102.76(14)
C17 P2 C20 102.06(14)
C23 P2 C20 110.16(14)
C17 P2 Os 113.41(11)
C23 P2 Os 115.24(10)
C20 P2 Os 112.08(10)
B1 S1 Os 113.86(11)
B1 O1 C1 107.1(2)
B1 O2 C4 107.5(2)
O2 B1 O1 111.9(3)
O2 B1 S1 120.0(2)
O1 B1 S1 128.1(2)
O1 C1 C3 109.1(2)
O1 C1 C2 107.0(2)
C3 C1 C2 109.8(3)
O1 C1 C4 102.4(2)
C3 C1 C4 115.0(3)
C2 C1 C4 113.0(2)
C1 C2 H2A 109.5
C1 C2 H2B 109.5
H2A C2 H2B 109.5
C1 C2 H2C 109.5
H2A C2 H2C 109.5
H2B C2 H2C 109.5
C1 C3 H3A 109.5
C1 C3 H3B 109.5
H3A C3 H3B 109.5
C1 C3 H3C 109.5
H3A C3 H3C 109.5
H3B C3 H3C 109.5
O2 C4 C6 108.7(2)
O2 C4 C5 107.2(2)
C6 C4 C5 110.4(3)
O2 C4 C1 101.7(2)
C6 C4 C1 114.9(3)
C5 C4 C1 113.2(2)
C4 C5 H5A 109.5
C4 C5 H5B 109.5
H5A C5 H5B 109.5
C4 C5 H5C 109.5
H5A C5 H5C 109.5
H5B C5 H5C 109.5
C4 C6 H6A 109.5
C4 C6 H6B 109.5
H6A C6 H6B 109.5
C4 C6 H6C 109.5
H6A C6 H6C 109.5
H6B C6 H6C 109.5
O3 C7 Os 178.3(3)
C9 C8 C10 109.9(3)
C9 C8 P1 113.4(2)
C10 C8 P1 117.2(2)
C9 C8 H8 105.0
C10 C8 H8 105.0
P1 C8 H8 105.0
C8 C9 H9A 109.5
C8 C9 H9B 109.5
H9A C9 H9B 109.5
C8 C9 H9C 109.5
H9A C9 H9C 109.5
H9B C9 H9C 109.5
C8 C10 H10A 109.5
C8 C10 H10B 109.5
H10A C10 H10B 109.5
C8 C10 H10C 109.5
H10A C10 H10C 109.5
H10B C10 H10C 109.5
C12 C11 C13 110.5(3)
C12 C11 P1 111.0(2)
C13 C11 P1 112.8(2)
C12 C11 H11 107.4
C13 C11 H11 107.4
P1 C11 H11 107.4
C11 C12 H12A 109.5
C11 C12 H12B 109.5
H12A C12 H12B 109.5
C11 C12 H12C 109.5
H12A C12 H12C 109.5
H12B C12 H12C 109.5
C11 C13 H13A 109.5
C11 C13 H13B 109.5
H13A C13 H13B 109.5
C11 C13 H13C 109.5
H13A C13 H13C 109.5
H13B C13 H13C 109.5
C16 C14 C15 110.9(2)
C16 C14 P1 116.0(2)
C15 C14 P1 113.2(2)
C16 C14 H14 105.2
C15 C14 H14 105.2
P1 C14 H14 105.2
C14 C15 H15A 109.5
C14 C15 H15B 109.5
H15A C15 H15B 109.5
C14 C15 H15C 109.5
H15A C15 H15C 109.5
H15B C15 H15C 109.5
C14 C16 H16A 109.5
C14 C16 H16B 109.5
H16A C16 H16B 109.5
C14 C16 H16C 109.5
H16A C16 H16C 109.5
H16B C16 H16C 109.5
C19 C17 C18 110.7(3)
C19 C17 P2 111.0(2)
C18 C17 P2 112.2(2)
C19 C17 H17 107.6
C18 C17 H17 107.6
P2 C17 H17 107.6
C17 C18 H18A 109.5
C17 C18 H18B 109.5
H18A C18 H18B 109.5
C17 C18 H18C 109.5
H18A C18 H18C 109.5
H18B C18 H18C 109.5
C17 C19 H19A 109.5
C17 C19 H19B 109.5
H19A C19 H19B 109.5
C17 C19 H19C 109.5
H19A C19 H19C 109.5
H19B C19 H19C 109.5
C21 C20 C22 110.0(3)
C21 C20 P2 116.1(2)
C22 C20 P2 114.4(2)
C21 C20 H20 105.1
C22 C20 H20 105.1
P2 C20 H20 105.1
C20 C21 H21A 109.5
C20 C21 H21B 109.5
H21A C21 H21B 109.5
C20 C21 H21C 109.5
H21A C21 H21C 109.5
H21B C21 H21C 109.5
C20 C22 H22A 109.5
C20 C22 H22B 109.5
H22A C22 H22B 109.5
C20 C22 H22C 109.5
H22A C22 H22C 109.5
H22B C22 H22C 109.5
C25 C23 C24 109.6(3)
C25 C23 P2 112.5(2)
C24 C23 P2 118.2(2)
C25 C23 H23 105.1
C24 C23 H23 105.1
P2 C23 H23 105.1
C23 C24 H24A 109.5
C23 C24 H24B 109.5
H24A C24 H24B 109.5
C23 C24 H24C 109.5
H24A C24 H24C 109.5
H24B C24 H24C 109.5
C23 C25 H25A 109.5
C23 C25 H25B 109.5
H25A C25 H25B 109.5
C23 C25 H25C 109.5
H25A C25 H25C 109.5
H25B C25 H25C 109.5

loop_
_geom_bond_atom_site_label_1
_geom_bond_atom_site_label_2
_geom_bond_distance
Os C7 1.837(3)
Os P2 2.3846(7)
Os P1 2.3907(7)
Os S1 2.4800(7)
Os H3 1.595(10)
Os H2 1.591(10)
Os H1 1.569(10)
P1 C11 1.847(3)
P1 C14 1.855(3)
P1 C8 1.861(3)
P2 C17 1.854(3)
P2 C23 1.856(3)
P2 C20 1.859(3)
S1 B1 1.784(3)
O1 B1 1.386(4)
O1 C1 1.461(3)
O2 B1 1.381(4)
O2 C4 1.454(3)
O3 C7 1.169(4)
C1 C3 1.517(4)
C1 C2 1.526(4)
C1 C4 1.563(4)
C2 H2A 0.9800
C2 H2B 0.9800
C2 H2C 0.9800
C3 H3A 0.9800
C3 H3B 0.9800
C3 H3C 0.9800
C4 C6 1.515(4)
C4 C5 1.515(4)
C5 H5A 0.9800
C5 H5B 0.9800
C5 H5C 0.9800
C6 H6A 0.9800
C6 H6B 0.9800
C6 H6C 0.9800
C8 C9 1.528(4)
C8 C10 1.533(4)
C8 H8 1.0000
C9 H9A 0.9800
C9 H9B 0.9800
C9 H9C 0.9800
C10 H10A 0.9800
C10 H10B 0.9800
C10 H10C 0.9800
C11 C12 1.528(4)
C11 C13 1.532(4)
C11 H11 1.0000
C12 H12A 0.9800
C12 H12B 0.9800
C12 H12C 0.9800
C13 H13A 0.9800
C13 H13B 0.9800
C13 H13C 0.9800
C14 C16 1.529(4)
C14 C15 1.531(4)
C14 H14 1.0000
C15 H15A 0.9800
C15 H15B 0.9800
C15 H15C 0.9800
C16 H16A 0.9800
C16 H16B 0.9800
C16 H16C 0.9800
C17 C19 1.531(4)
C17 C18 1.534(5)
C17 H17 1.0000
C18 H18A 0.9800
C18 H18B 0.9800
C18 H18C 0.9800
C19 H19A 0.9800
C19 H19B 0.9800
C19 H19C 0.9800
C20 C21 1.528(4)
C20 C22 1.534(5)
C20 H20 1.0000
C21 H21A 0.9800
C21 H21B 0.9800
C21 H21C 0.9800
C22 H22A 0.9800
C22 H22B 0.9800
C22 H22C 0.9800
C23 C25 1.524(4)
C23 C24 1.530(4)
C23 H23 1.0000
C24 H24A 0.9800
C24 H24B 0.9800
C24 H24C 0.9800
C25 H25A 0.9800
C25 H25B 0.9800
C25 H25C 0.9800
